data_4117133
loop_
_publ_author_name
'Kazushi Kinbara'
'Yukihiko Hashimoto'
'Makoto Sukegawa'
'Hiroyuki Nohira'
'Kazuhiko Saigo'

_publ_section_title
;
 Crystal Structures of the Salts of Chiral Primary Amines with Achiral
 Carboxylic Acids: Recognition of the Commonly-Occurring Supramolecular
 Assemblies of Hydrogen-Bond Networks and Their Role in the Formation of
 Conglomerates
;
_journal_name_full 'Journal of the American Chemical Society'
_journal_page_first 3441
_journal_page_last 3449
_journal_paper_doi 10.1021/ja9539960
_journal_volume 118
_journal_year 1996
_chemical_compound_source '(R)-1-(1-naphthyl)ethylammonium phenylacetate 3-10b'
_chemical_formula_sum 'C20 H21 N O2'
_chemical_formula_weight 307.00
_space_group_IT_number 19
_symmetry_cell_setting orthorhombic
_symmetry_space_group_name_Hall 'P 2ac 2ab'
_symmetry_space_group_name_H-M 'P 21 21 21'
_cell_angle_alpha 90(0)
_cell_angle_beta 90(0)
_cell_angle_gamma 90(0)
_cell_formula_units_Z 4
_cell_length_a 13.659(2)
_cell_length_b 20.024(3)
_cell_length_c 6.357(1)
_cell_measurement_reflns_used 20
_cell_measurement_temperature 293
_cell_measurement_theta_max 30
_cell_measurement_theta_min 25
_cell_volume 1738.7(5)
_computing_cell_refinement Crystan-GM
_computing_data_collection Crystan-GM
_computing_data_reduction Crystan-GM
_computing_molecular_graphics Crystan-GM
_computing_publication_material Crystan-GM
_computing_structure_refinement Crystan-GM
_computing_structure_solution Crystan-GM
_diffrn_measurement_device 'Mac Science MXC18'
_diffrn_measurement_method theta/omega
_diffrn_radiation_type ' Cu K-alpha '
_diffrn_radiation_wavelength 1.54178
_diffrn_reflns_av_R_equivalents 0.02
_diffrn_reflns_limit_h_max 15
_diffrn_reflns_limit_h_min 0
_diffrn_reflns_limit_k_max 23
_diffrn_reflns_limit_k_min 0
_diffrn_reflns_limit_l_max 7
_diffrn_reflns_limit_l_min 0
_diffrn_reflns_number 1992
_diffrn_reflns_theta_max 65
_exptl_absorpt_coefficient_mu 5.633
_exptl_absorpt_correction_type none
_exptl_crystal_colour none
_exptl_crystal_density_diffrn 1.17
_exptl_crystal_density_meas 1.17
_exptl_crystal_description needle
_exptl_crystal_size_max 0.500000
_exptl_crystal_size_mid 0.100000
_exptl_crystal_size_min 0.100000
_refine_diff_density_max -0.25
_refine_diff_density_min 0.36
_refine_ls_extinction_coef 0.0000
_refine_ls_extinction_method Larson
_refine_ls_goodness_of_fit_obs 0.61179E+01
_refine_ls_hydrogen_treatment refined
_refine_ls_number_parameters 292
_refine_ls_number_reflns 1479
_refine_ls_R_factor_obs 0.0374
_refine_ls_shift/esd_max 0.2461
_refine_ls_structure_factor_coef F
_refine_ls_weighting_scheme ' Count statistics    '
_refine_ls_wR_factor_obs 0.0340
_reflns_number_observed 1643
_reflns_number_total 1702
_reflns_observed_criterion refl_observed_if_F_>_1.50_sigma(F)
_cod_data_source_file ja9539960_12.cif
_cod_data_source_block rnpphac
_cod_original_cell_volume 1738.6(5)
_cod_original_sg_symbol_H-M ' P 21 21 21'
_cod_original_formula_sum ' C20 H21 N1 O2                            '
_cod_database_code 4117133

loop_
_symmetry_equiv_pos_as_xyz
'x, y, z'
'-x+1/2, -y, z+1/2'
'-x, y+1/2, -z+1/2'
'x+1/2, -y+1/2, -z'

loop_
_atom_site_aniso_label
_atom_site_aniso_U_11
_atom_site_aniso_U_22
_atom_site_aniso_U_33
_atom_site_aniso_U_12
_atom_site_aniso_U_13
_atom_site_aniso_U_23
O1 0.06301(122) 0.05263(108) 0.05219(117) -0.00091(114) -0.00761(123) -0.00047(107)
O2 0.0656(13) 0.0597(12) 0.05048(118) 0.00207(114) 0.01042(124) -0.00521(123)
N3 0.04293(121) 0.0500(14) 0.04080(129) 0.00086(126) 0.00061(115) -0.00441(114)
C4 0.03759(133) 0.05067(146) 0.05362(166) 0.00699(153) 0.00171(148) -0.0011(13)
C5 0.04088(137) 0.05974(164) 0.03768(137) -0.00018(141) 0.00546(126) -0.00616(134)
C6 0.04098(142) 0.05489(161) 0.04035(155) -0.00382(139) 0.00159(128) -0.00329(125)
C7 0.05743(163) 0.04126(138) 0.06078(195) 0.01141(161) 0.00019(177) -0.0030(13)
C8 0.04277(144) 0.07184(196) 0.04121(147) -0.00643(153) 0.00210(141) -0.00723(142)
C9 0.05683(173) 0.05838(182) 0.05689(189) -0.00338(172) -0.00443(169) 0.00362(148)
C10 0.05589(188) 0.05764(178) 0.06580(216) 0.01583(179) -0.00096(192) 0.00056(147)
C11 0.04049(142) 0.05653(171) 0.04569(161) -0.00813(144) 0.00059(133) -0.00112(131)
C12 0.06792(221) 0.05729(186) 0.07731(252) -0.01606(206) -0.00005(204) -0.00390(169)
C13 0.05533(175) 0.05962(186) 0.06464(216) -0.00733(194) -0.00569(172) 0.00563(155)
C14 0.05526(187) 0.09776(292) 0.05859(211) -0.00701(226) -0.01249(176) -0.00952(196)
C15 0.06009(185) 0.07659(228) 0.05754(201) -0.01693(205) 0.00143(173) -0.01628(176)
C16 0.07182(225) 0.06568(214) 0.08888(309) -0.01928(224) 0.01488(238) -0.01061(187)
C17 0.08009(255) 0.06681(223) 0.06607(243) 0.00256(203) 0.0056(22) -0.00909(192)
C18 0.0604(22) 0.12500(411) 0.04660(196) -0.01408(245) 0.0087(17) -0.02579(257)
C19 0.06065(203) 0.10337(293) 0.07075(243) 0.00444(246) -0.01815(233) 0.01289(216)
C20 0.06630(244) 0.08015(271) 0.12852(465) -0.01685(317) 0.0318(29) -0.00867(215)
C21 0.09108(306) 0.06908(246) 0.08977(337) 0.00696(243) -0.02006(301) -0.01872(234)
C22 0.06749(216) 0.07571(236) 0.07517(244) 0.00315(226) -0.01115(223) 0.01763(205)
C23 0.06105(225) 0.06739(232) 0.13422(444) 0.0172(31) -0.00782(324) -0.0111(19)

loop_
_atom_site_label
_atom_site_fract_x
_atom_site_fract_y
_atom_site_fract_z
_atom_site_occupancy
_atom_site_U_iso_or_equiv
_atom_site_thermal_displace_type
O1 1.254230 -0.080690 0.750180 1.000000 0.055943(669) Uij
O2 1.250870 -0.137920 0.450060 1.000000 0.058603(709) Uij
N3 1.182140 0.048270 0.656920 1.000000 0.044580(752) Uij
C4 1.248750 -0.133770 0.645570 1.000000 0.04729(86) Uij
C5 0.930380 0.049750 0.425590 1.000000 0.046100(846) Uij
C6 1.015180 0.020610 0.518740 1.000000 0.045407(883) Uij
C7 1.127310 -0.218880 0.753650 1.000000 0.053157(964) Uij
C8 0.871750 0.009590 0.290580 1.000000 0.051940(947) Uij
C9 0.899050 0.116130 0.462680 1.000000 0.057367(1048) Uij
C10 1.233950 -0.199250 0.768220 1.000000 0.059777(1124) Uij
C11 1.073630 0.059540 0.679330 1.000000 0.047570(915) Uij
C12 0.978700 -0.084600 0.346990 1.000000 0.067507(1278) Uij
C13 1.037230 -0.045320 0.480150 1.000000 0.059863(1115) Uij
C14 0.787240 0.037840 0.197700 1.000000 0.070537(1353) Uij
C15 0.897700 -0.058150 0.255270 1.000000 0.064740(1186) Uij
C16 1.062900 -0.200670 0.909210 1.000000 0.07546(146) Uij
C17 1.092360 -0.254470 0.583840 1.000000 0.07099(139) Uij
C18 1.043220 0.040760 0.901140 1.000000 0.077340(1686) Uij
C19 0.760220 0.101260 0.236070 1.000000 0.078257(1438) Uij
C20 0.963790 -0.217020 0.894020 1.000000 0.09166(197) Uij
C21 0.992490 -0.270790 0.570390 1.000000 0.083310(1725) Uij
C22 0.816250 0.140460 0.370490 1.000000 0.072790(1341) Uij
C23 0.929830 -0.252050 0.726310 1.000000 0.087553(1831) Uij
H13 1.096290 -0.066970 0.548290 1.000000 0.07185(1122) Uiso
H9 0.939350 0.145630 0.558900 1.000000 0.05927(951) Uiso
H16 1.088300 -0.175460 1.039710 1.000000 0.10492(1558) Uiso
H14 0.755270 0.010610 0.114080 1.000000 0.07458(1202) Uiso
H3A 1.201670 0.060990 0.519940 1.000000 0.05297(939) Uiso
H11 1.064780 0.111320 0.650690 1.000000 0.04973(861) Uiso
H15 0.858190 -0.084470 0.170290 1.000000 0.07200(1129) Uiso
H18A 1.049050 -0.009900 0.925900 1.000000 0.07906(1337) Uiso
H3B 1.197130 0.004730 0.679500 1.000000 0.07694(1255) Uiso
H3C 1.215630 0.073370 0.776380 1.000000 0.08113(1226) Uiso
H10A 1.252930 -0.192170 0.915270 1.000000 0.07160(1143) Uiso
H12 0.993900 -0.131270 0.330370 1.000000 0.07465(1153) Uiso
H18B 0.970880 0.050250 0.921930 1.000000 0.09417(1421) Uiso
H23 0.857270 -0.267810 0.699810 1.000000 0.12852(1849) Uiso
H18C 1.081750 0.062580 1.004930 1.000000 0.08408(1378) Uiso
H17 1.140230 -0.265840 0.468880 1.000000 0.08887(1338) Uiso
H22 0.796490 0.183070 0.407450 1.000000 0.07538(1238) Uiso
H19 0.699590 0.121940 0.167300 1.000000 0.11891(1743) Uiso
H10B 1.279800 -0.234940 0.6964401 1.000000 0.08885(1381) Uiso
H20 0.916390 -0.202730 1.016650 1.000000 0.15579(2224) Uiso
H21 0.975040 -0.291410 0.453650 1.000000 0.14950(2455) Uiso

loop_
_atom_type_symbol
_atom_type_number_in_cell
_atom_type_scat_dispersion_real
_atom_type_scat_dispersion_imag
_atom_type_scat_source
C 80 0.017000 0.009000 Cromer,D.T._&_Mann,J.B._1968_AC_A24,321.
H 84 0.000000 0.000000 Cromer,D.T._&_Mann,J.B._1968_AC_A24,321.
N 4 0.029000 0.018000 Cromer,D.T._&_Mann,J.B._1968_AC_A24,321.
O 8 0.047000 0.032000 Cromer,D.T._&_Mann,J.B._1968_AC_A24,321.
